data_7245426
loop_
_publ_author_name
'Bazargan, Maryam'
'Mirzaei, Masoud'
'Hamid, Abdul Samad'
'Kafshdar, Zahra Heydaralizadeh'
'Ziaekhodadadian, Hoda'
'Mague, Joel T.'
'Momenzadeh, Elham'
'Gil, Diego Mauricio'
'Gomila, Rosa Maria'
'Frontera, Antonio'

_publ_section_title
;
 On the importance of \p-stacking interactions in Zn and Cu complexes
 bearing pyridine-2,6-dicarboxylic acid N-oxide and N-donor auxiliary
 ligands
;
_journal_name_full CrystEngComm
_journal_paper_doi 10.1039/D2CE00656A
_journal_year 2022
_chemical_formula_moiety 'C9 H7 Cu N2 O6, H2 O'
_chemical_formula_sum 'C9 H9 Cu N2 O7'
_chemical_formula_weight 320.72
_space_group_crystal_system triclinic
_space_group_IT_number 2
_space_group_name_Hall '-P 1'
_space_group_name_H-M_alt 'P -1'
_atom_sites_solution_hydrogens mixed
_atom_sites_solution_primary direct
_atom_sites_solution_secondary difmap
_audit_creation_method SHELXL-2018/1
_audit_update_record
;
2019-06-18 deposited with the CCDC.	2022-09-02 downloaded from the CCDC.
;
_cell_angle_alpha 83.570(1)
_cell_angle_beta 74.962(1)
_cell_angle_gamma 64.832(1)
_cell_formula_units_Z 2
_cell_length_a 8.1997(8)
_cell_length_b 8.2594(8)
_cell_length_c 9.3849(9)
_cell_measurement_reflns_used 6981
_cell_measurement_temperature 150(2)
_cell_measurement_theta_max 29.3280
_cell_measurement_theta_min 2.2470
_cell_volume 555.55(9)
_computing_cell_refinement '<i>SAINT</i> (Bruker, 2016)'
_computing_data_collection '<i>APEX3</i> (Bruker, 2016)'
_computing_data_reduction '<i>SAINT</i> (Bruker, 2016)'
_computing_molecular_graphics '<i>DIAMOND</i> (Brandenburg & Putz, 2012)'
_computing_publication_material '<i>SHELXTL</i> (Bruker, 2016)'
_computing_structure_refinement '<i>SHELXL-2018/1</i> (Sheldrick, 2015<i>b</i>)'
_computing_structure_solution '<i>SHELXT</i> (Sheldrick, 2015<i>a</i>)'
_diffrn_ambient_temperature 150(2)
_diffrn_detector_area_resol_mean 8.3333
_diffrn_measured_fraction_theta_full 0.993
_diffrn_measured_fraction_theta_max 0.974
_diffrn_measurement_device_type 'Bruker Smart APEX CCD'
_diffrn_measurement_method '\f and \w scans'
_diffrn_radiation_monochromator graphite
_diffrn_radiation_type MoK\a
_diffrn_radiation_wavelength 0.71073
_diffrn_reflns_av_R_equivalents 0.0265
_diffrn_reflns_av_unetI/netI 0.0256
_diffrn_reflns_Laue_measured_fraction_full 0.993
_diffrn_reflns_Laue_measured_fraction_max 0.974
_diffrn_reflns_limit_h_max 11
_diffrn_reflns_limit_h_min -11
_diffrn_reflns_limit_k_max 11
_diffrn_reflns_limit_k_min -11
_diffrn_reflns_limit_l_max 12
_diffrn_reflns_limit_l_min -12
_diffrn_reflns_number 10786
_diffrn_reflns_point_group_measured_fraction_full 0.993
_diffrn_reflns_point_group_measured_fraction_max 0.974
_diffrn_reflns_theta_full 28.500
_diffrn_reflns_theta_max 29.351
_diffrn_reflns_theta_min 2.247
_diffrn_source 'fine-focus sealed tube'
_exptl_absorpt_coefficient_mu 2.000
_exptl_absorpt_correction_T_max 0.74
_exptl_absorpt_correction_T_min 0.62
_exptl_absorpt_correction_type multi-scan
_exptl_absorpt_process_details '<i>SADABS</i> (Krause <i>et al.</i>, 2015)'
_exptl_crystal_colour blue
_exptl_crystal_density_diffrn 1.917
_exptl_crystal_density_method 'not measured'
_exptl_crystal_description prism
_exptl_crystal_F_000 324
_exptl_crystal_size_max 0.340
_exptl_crystal_size_mid 0.261
_exptl_crystal_size_min 0.157
_exptl_transmission_factor_max 0.862
_exptl_transmission_factor_min 0.721
_refine_diff_density_max 0.501
_refine_diff_density_min -0.355
_refine_diff_density_rms 0.082
_refine_ls_extinction_method none
_refine_ls_goodness_of_fit_ref 1.161
_refine_ls_hydrogen_treatment constr
_refine_ls_matrix_type full
_refine_ls_number_parameters 172
_refine_ls_number_reflns 2976
_refine_ls_number_restraints 0
_refine_ls_restrained_S_all 1.161
_refine_ls_R_factor_all 0.0277
_refine_ls_R_factor_gt 0.0250
_refine_ls_shift/su_max 0.001
_refine_ls_shift/su_mean 0.000
_refine_ls_structure_factor_coef Fsqd
_refine_ls_weighting_details 'w=1/[\s^2^(Fo^2^)+(0.0459P)^2^] where P=(Fo^2^+2Fc^2^)/3'
_refine_ls_weighting_scheme calc
_refine_ls_wR_factor_gt 0.0740
_refine_ls_wR_factor_ref 0.0746
_reflns_Friedel_coverage 0.000
_reflns_number_gt 2685
_reflns_number_total 2976
_reflns_threshold_expression 'I > 2\s(I)'
_cod_data_source_file d2ce00656a2.cif
_cod_data_source_block JTM1148_0m_a
_cod_database_code 7245426
_shelx_shelxl_version_number 2018/1
_shelx_space_group_comment
;
The symmetry employed for this shelxl refinement is uniquely defined
by the following loop, which should always be used as a source of
symmetry information in preference to the above space-group names.
They are only intended as comments.
;
_shelx_estimated_absorpt_t_min 0.550
_shelx_estimated_absorpt_t_max 0.744

loop_
_space_group_symop_operation_xyz
'x, y, z'
'-x, -y, -z'

loop_
_atom_site_label
_atom_site_type_symbol
_atom_site_fract_x
_atom_site_fract_y
_atom_site_fract_z
_atom_site_U_iso_or_equiv
_atom_site_adp_type
_atom_site_occupancy
_atom_site_site_symmetry_order
_atom_site_calc_flag
_atom_site_refinement_flags_posn
_atom_site_refinement_flags_adp
_atom_site_refinement_flags_occupancy
_atom_site_disorder_assembly
_atom_site_disorder_group
Cu1 Cu 0.62539(2) 0.32490(2) 0.21626(2) 0.01116(8) Uani 1 1 d . . . . .
O1 O 0.49171(16) 0.33506(15) 0.07290(12) 0.0152(2) Uani 1 1 d . . . . .
O2 O 0.25093(17) 0.43967(18) -0.02797(13) 0.0234(3) Uani 1 1 d . . . . .
O3 O 0.42973(15) 0.54399(14) 0.30635(12) 0.0132(2) Uani 1 1 d . . . . .
O4 O 0.26405(17) 0.86403(15) 0.48539(13) 0.0176(2) Uani 1 1 d . . . . .
O5 O 0.22714(15) 0.66042(14) 0.65609(12) 0.0130(2) Uani 1 1 d . . . . .
N1 N 0.25165(17) 0.58230(16) 0.31685(14) 0.0102(2) Uani 1 1 d . . . . .
N2 N 0.84899(18) 0.12922(17) 0.09008(14) 0.0125(3) Uani 1 1 d . . . . .
C1 C 0.3216(2) 0.4292(2) 0.07578(17) 0.0135(3) Uani 1 1 d . . . . .
C2 C 0.1902(2) 0.5351(2) 0.21285(16) 0.0116(3) Uani 1 1 d . . . . .
C3 C 0.0012(2) 0.5848(2) 0.23446(17) 0.0140(3) Uani 1 1 d . . . . .
H3 H -0.043698 0.553854 0.162633 0.017 Uiso 1 1 calc R U . . .
C4 C -0.1230(2) 0.6786(2) 0.35885(18) 0.0146(3) Uani 1 1 d . . . . .
H4 H -0.251702 0.708743 0.374164 0.018 Uiso 1 1 calc R U . . .
C5 C -0.0570(2) 0.7280(2) 0.46056(17) 0.0134(3) Uani 1 1 d . . . . .
H5 H -0.140183 0.794021 0.545901 0.016 Uiso 1 1 calc R U . . .
C6 C 0.1317(2) 0.68012(19) 0.43681(17) 0.0107(3) Uani 1 1 d . . . . .
C7 C 0.2183(2) 0.74040(19) 0.53355(17) 0.0115(3) Uani 1 1 d . . . . .
C8 C 1.0228(2) 0.1106(2) 0.07839(19) 0.0168(3) Uani 1 1 d . . . . .
H8 H 1.043002 0.187498 0.133257 0.020 Uiso 1 1 calc R U . . .
C9 C 0.8274(2) 0.0178(2) 0.01164(19) 0.0168(3) Uani 1 1 d . . . . .
H9 H 0.706243 0.027045 0.017927 0.020 Uiso 1 1 calc R U . . .
O6 O 0.50025(17) 0.14156(16) 0.35346(13) 0.0187(2) Uani 1 1 d . . . . .
H6A H 0.522034 0.050367 0.301805 0.028 Uiso 1 1 d R U . . .
H6B H 0.573418 0.096695 0.413660 0.028 Uiso 1 1 d R U . . .
O7 O 0.5117(2) 0.11778(17) 0.79647(14) 0.0250(3) Uani 1 1 d . . . . .
H7A H 0.437401 0.213759 0.848151 0.038 Uiso 1 1 d R U . . .
H7B H 0.581631 0.153848 0.726316 0.038 Uiso 1 1 d R U . . .

loop_
_atom_site_aniso_label
_atom_site_aniso_U_11
_atom_site_aniso_U_22
_atom_site_aniso_U_33
_atom_site_aniso_U_23
_atom_site_aniso_U_13
_atom_site_aniso_U_12
Cu1 0.00888(11) 0.01327(11) 0.01031(11) -0.00466(7) -0.00275(8) -0.00224(8)
O1 0.0114(5) 0.0190(5) 0.0133(5) -0.0069(4) -0.0041(4) -0.0023(4)
O2 0.0147(6) 0.0380(7) 0.0154(6) -0.0125(5) -0.0051(5) -0.0048(5)
O3 0.0064(5) 0.0156(5) 0.0175(6) -0.0077(4) -0.0021(4) -0.0032(4)
O4 0.0236(6) 0.0163(5) 0.0175(6) -0.0017(4) -0.0071(5) -0.0110(5)
O5 0.0115(5) 0.0175(5) 0.0106(5) -0.0026(4) -0.0034(4) -0.0055(4)
N1 0.0085(6) 0.0103(5) 0.0111(6) -0.0014(5) -0.0027(5) -0.0027(5)
N2 0.0098(6) 0.0136(6) 0.0122(6) -0.0041(5) -0.0020(5) -0.0025(5)
C1 0.0135(7) 0.0165(7) 0.0122(7) -0.0034(6) -0.0027(6) -0.0072(6)
C2 0.0116(7) 0.0136(7) 0.0106(7) -0.0011(5) -0.0034(6) -0.0054(6)
C3 0.0128(7) 0.0165(7) 0.0149(7) -0.0008(6) -0.0067(6) -0.0061(6)
C4 0.0095(7) 0.0170(7) 0.0171(7) -0.0010(6) -0.0046(6) -0.0042(6)
C5 0.0118(7) 0.0132(7) 0.0129(7) -0.0016(6) -0.0015(6) -0.0034(6)
C6 0.0117(7) 0.0097(6) 0.0100(7) -0.0017(5) -0.0027(6) -0.0033(5)
C7 0.0081(7) 0.0117(6) 0.0122(7) -0.0062(5) -0.0017(6) -0.0008(5)
C8 0.0134(8) 0.0180(7) 0.0195(8) -0.0082(6) -0.0031(6) -0.0056(6)
C9 0.0113(7) 0.0190(7) 0.0202(8) -0.0056(6) -0.0026(6) -0.0057(6)
O6 0.0196(6) 0.0210(6) 0.0194(6) -0.0026(5) -0.0043(5) -0.0116(5)
O7 0.0356(8) 0.0258(6) 0.0178(6) -0.0063(5) 0.0010(6) -0.0192(6)

loop_
_atom_type_symbol
_atom_type_description
_atom_type_scat_dispersion_real
_atom_type_scat_dispersion_imag
_atom_type_scat_source
C C 0.0033 0.0016 'International Tables Vol C Tables 4.2.6.8 and 6.1.1.4'
H H 0.0000 0.0000 'International Tables Vol C Tables 4.2.6.8 and 6.1.1.4'
Cu Cu 0.3201 1.2651 'International Tables Vol C Tables 4.2.6.8 and 6.1.1.4'
N N 0.0061 0.0033 'International Tables Vol C Tables 4.2.6.8 and 6.1.1.4'
O O 0.0106 0.0060 'International Tables Vol C Tables 4.2.6.8 and 6.1.1.4'

loop_
_geom_angle_atom_site_label_1
_geom_angle_atom_site_label_2
_geom_angle_atom_site_label_3
_geom_angle
_geom_angle_site_symmetry_1
_geom_angle_site_symmetry_3
_geom_angle_publ_flag
O1 Cu1 O3 91.13(5) . . ?
O1 Cu1 O5 171.65(5) . 2_666 ?
O3 Cu1 O5 87.56(5) . 2_666 ?
O1 Cu1 N2 87.13(5) . . ?
O3 Cu1 N2 167.87(5) . . ?
O5 Cu1 N2 92.43(5) 2_666 . ?
O1 Cu1 O6 87.81(5) . . ?
O3 Cu1 O6 95.28(5) . . ?
O5 Cu1 O6 100.52(5) 2_666 . ?
N2 Cu1 O6 96.65(5) . . ?
C1 O1 Cu1 128.23(10) . . ?
N1 O3 Cu1 121.51(9) . . ?
C7 O5 Cu1 123.40(10) . 2_666 ?
O3 N1 C6 115.03(12) . . ?
O3 N1 C2 123.59(13) . . ?
C6 N1 C2 121.32(13) . . ?
C9 N2 C8 117.23(14) . . ?
C9 N2 Cu1 120.95(11) . . ?
C8 N2 Cu1 121.78(11) . . ?
O2 C1 O1 123.72(15) . . ?
O2 C1 C2 115.64(14) . . ?
O1 C1 C2 120.63(13) . . ?
N1 C2 C3 118.49(14) . . ?
N1 C2 C1 122.28(13) . . ?
C3 C2 C1 119.23(14) . . ?
C4 C3 C2 121.12(14) . . ?
C4 C3 H3 119.4 . . ?
C2 C3 H3 119.4 . . ?
C5 C4 C3 119.03(15) . . ?
C5 C4 H4 120.5 . . ?
C3 C4 H4 120.5 . . ?
C4 C5 C6 119.38(15) . . ?
C4 C5 H5 120.3 . . ?
C6 C5 H5 120.3 . . ?
N1 C6 C5 120.58(14) . . ?
N1 C6 C7 115.30(13) . . ?
C5 C6 C7 124.01(14) . . ?
O4 C7 O5 128.61(14) . . ?
O4 C7 C6 116.46(13) . . ?
O5 C7 C6 114.88(13) . . ?
N2 C8 C9 121.34(15) . 2_755 ?
N2 C8 H8 119.3 . . ?
C9 C8 H8 119.3 2_755 . ?
N2 C9 C8 121.43(15) . 2_755 ?
N2 C9 H9 119.3 . . ?
C8 C9 H9 119.3 2_755 . ?
Cu1 O6 H6A 110.9 . . ?
Cu1 O6 H6B 100.1 . . ?
H6A O6 H6B 104.1 . . ?
H7A O7 H7B 103.9 . . ?

loop_
_geom_bond_atom_site_label_1
_geom_bond_atom_site_label_2
_geom_bond_distance
_geom_bond_site_symmetry_2
_geom_bond_publ_flag
Cu1 O1 1.9185(11) . ?
Cu1 O3 1.9320(11) . ?
Cu1 O5 1.9547(11) 2_666 ?
Cu1 N2 2.0390(13) . ?
Cu1 O6 2.2810(12) . ?
O1 C1 1.2703(19) . ?
O2 C1 1.2339(19) . ?
O3 N1 1.3347(16) . ?
O4 C7 1.2337(19) . ?
O5 C7 1.2635(18) . ?
N1 C6 1.357(2) . ?
N1 C2 1.3662(19) . ?
N2 C9 1.334(2) . ?
N2 C8 1.343(2) . ?
C1 C2 1.521(2) . ?
C2 C3 1.388(2) . ?
C3 C4 1.384(2) . ?
C3 H3 0.9500 . ?
C4 C5 1.383(2) . ?
C4 H4 0.9500 . ?
C5 C6 1.385(2) . ?
C5 H5 0.9500 . ?
C6 C7 1.521(2) . ?
C8 C9 1.379(2) 2_755 ?
C8 H8 0.9500 . ?
C9 H9 0.9500 . ?
O6 H6A 0.8699 . ?
O6 H6B 0.8697 . ?
O7 H7A 0.8699 . ?
O7 H7B 0.8700 . ?

loop_
_geom_hbond_atom_site_label_D
_geom_hbond_atom_site_label_H
_geom_hbond_atom_site_label_A
_geom_hbond_distance_DH
_geom_hbond_distance_HA
_geom_hbond_distance_DA
_geom_hbond_angle_DHA
_geom_hbond_site_symmetry_A
_geom_hbond_publ_flag
C3 H3 O2 0.95 2.35 3.2545(19) 160 2_565 yes
O6 H6A O7 0.87 1.90 2.7389(17) 162 2_656 yes
O6 H6B O4 0.87 1.97 2.7294(17) 146 2_666 yes
O7 H7A O2 0.87 2.08 2.9449(18) 178 1_556 yes
O7 H7B O4 0.87 2.04 2.8327(17) 150 2_666 yes

loop_
_geom_torsion_atom_site_label_1
_geom_torsion_atom_site_label_2
_geom_torsion_atom_site_label_3
_geom_torsion_atom_site_label_4
_geom_torsion
_geom_torsion_site_symmetry_1
_geom_torsion_site_symmetry_2
_geom_torsion_site_symmetry_3
_geom_torsion_site_symmetry_4
_geom_torsion_publ_flag
Cu1 O3 N1 C6 148.38(10) . . . . ?
Cu1 O3 N1 C2 -34.45(17) . . . . ?
Cu1 O1 C1 O2 173.01(12) . . . . ?
Cu1 O1 C1 C2 -8.2(2) . . . . ?
O3 N1 C2 C3 -178.96(13) . . . . ?
C6 N1 C2 C3 -2.0(2) . . . . ?
O3 N1 C2 C1 1.6(2) . . . . ?
C6 N1 C2 C1 178.58(13) . . . . ?
O2 C1 C2 N1 -159.54(15) . . . . ?
O1 C1 C2 N1 21.6(2) . . . . ?
O2 C1 C2 C3 21.0(2) . . . . ?
O1 C1 C2 C3 -157.90(14) . . . . ?
N1 C2 C3 C4 -0.6(2) . . . . ?
C1 C2 C3 C4 178.91(14) . . . . ?
C2 C3 C4 C5 2.0(2) . . . . ?
C3 C4 C5 C6 -1.0(2) . . . . ?
O3 N1 C6 C5 -179.74(13) . . . . ?
C2 N1 C6 C5 3.0(2) . . . . ?
O3 N1 C6 C7 3.95(18) . . . . ?
C2 N1 C6 C7 -173.29(12) . . . . ?
C4 C5 C6 N1 -1.5(2) . . . . ?
C4 C5 C6 C7 174.47(14) . . . . ?
Cu1 O5 C7 O4 -15.8(2) 2_666 . . . ?
Cu1 O5 C7 C6 167.20(9) 2_666 . . . ?
N1 C6 C7 O4 74.72(18) . . . . ?
C5 C6 C7 O4 -101.44(18) . . . . ?
N1 C6 C7 O5 -107.86(16) . . . . ?
C5 C6 C7 O5 75.98(19) . . . . ?
C9 N2 C8 C9 0.3(3) . . . 2_755 ?
Cu1 N2 C8 C9 -177.49(13) . . . 2_755 ?
C8 N2 C9 C8 -0.3(3) . . . 2_755 ?
Cu1 N2 C9 C8 177.51(13) . . . 2_755 ?
